data_7151403
loop_
_publ_author_name
'Simonov, Yurii A.'
'Fonari, Marina S.'
'Zaworotko, Michael J.'
'Abourahma, Heba'
'Lipkowski, Janusz'
'Ganin, Edward V.'
'Yavolovskii, Arkadii A.'

_publ_section_title
;
 From 1D strands to extended molecular assemblies in the binary
 compounds of dithiooxamide and dithiobiurea with crown ethers
;
_journal_issue 16
_journal_name_full 'Organic &amp;  Biomolecular Chemistry'
_journal_page_first 2922
_journal_paper_doi 10.1039/b301379k
_journal_volume 1
_journal_year 2003
_chemical_formula_moiety 'C20 H36 O6 , 2(C2 H4 N2 S2)'
_chemical_formula_sum 'C24 H44 N4 O6 S4'
_chemical_formula_weight 612.87
_chemical_name_common
;
cis-syn-cis (A) isomer (2,3,11,12-dicyclohexano-
1,4,7,10,13,16-hexaoxacyclooctadecane bis(ethanedithioamide) clathrate
;
_chemical_name_systematic
;
cis-syn-cis (A) isomer (2,3,11,12-dicyclohexano-1,4,7,10,13,16-
hexaoxacyclooctadecane bis(ethanedithioamide) clathrate
;
_space_group_IT_number 15
_symmetry_cell_setting monoclinic
_symmetry_space_group_name_Hall '-C 2yc'
_symmetry_space_group_name_H-M 'C 1 2/c 1'
_atom_sites_solution_hydrogens geom
_atom_sites_solution_primary direct
_atom_sites_solution_secondary difmap
_audit_creation_method SHELXL-97
_cell_angle_alpha 90.0000
_cell_angle_beta 106.9810(6)
_cell_angle_gamma 90.0000
_cell_formula_units_Z 4
_cell_length_a 23.72000(10)
_cell_length_b 7.6550(2)
_cell_length_c 18.3640(3)
_cell_measurement_temperature 293(2)
_cell_volume 3189.10(10)
_computing_cell_refinement 'Denzo-SMN (Otwinowski & Minor, 1997)'
_computing_data_collection 'Collect (Nonius BV, 2001)'
_computing_data_reduction 'Denzo-SMN (Otwinowski & Minor, 1997)'
_computing_molecular_graphics 'ORTEP-III (Farrugia, 1997)'
_computing_publication_material 'SHELXS-97 (Sheldrick, 1997)'
_computing_structure_refinement 'SHELXL-97 (Sheldrick, 1997)'
_computing_structure_solution 'SHELXS-97 (Sheldrick, 1997)'
_diffrn_ambient_temperature 293(2)
_diffrn_measured_fraction_theta_full 0.995
_diffrn_measured_fraction_theta_max 0.995
_diffrn_measurement_device_type 'Nonius Kappa CCD'
_diffrn_measurement_method phi-scan
_diffrn_radiation_monochromator graphite
_diffrn_radiation_source 'fine-focus sealed tube'
_diffrn_radiation_type MoK\a
_diffrn_radiation_wavelength 0.71070
_diffrn_reflns_av_R_equivalents 0.0000
_diffrn_reflns_av_sigmaI/netI 0.0244
_diffrn_reflns_limit_h_max 30
_diffrn_reflns_limit_h_min 0
_diffrn_reflns_limit_k_max 9
_diffrn_reflns_limit_k_min 0
_diffrn_reflns_limit_l_max 22
_diffrn_reflns_limit_l_min -23
_diffrn_reflns_number 3649
_diffrn_reflns_theta_full 27.53
_diffrn_reflns_theta_max 27.53
_diffrn_reflns_theta_min 2.94
_exptl_absorpt_coefficient_mu 0.339
_exptl_absorpt_correction_type none
_exptl_crystal_colour red
_exptl_crystal_density_diffrn 1.276
_exptl_crystal_density_method 'not measured'
_exptl_crystal_description prism
_exptl_crystal_F_000 1312
_exptl_crystal_size_max 0.20
_exptl_crystal_size_mid 0.20
_exptl_crystal_size_min 0.20
_refine_diff_density_max 0.420
_refine_diff_density_min -0.271
_refine_diff_density_rms 0.040
_refine_ls_extinction_method none
_refine_ls_goodness_of_fit_ref 1.067
_refine_ls_hydrogen_treatment mixed
_refine_ls_matrix_type full
_refine_ls_number_parameters 198
_refine_ls_number_reflns 3649
_refine_ls_number_restraints 0
_refine_ls_restrained_S_all 1.067
_refine_ls_R_factor_all 0.0582
_refine_ls_R_factor_gt 0.0424
_refine_ls_shift/su_max 0.001
_refine_ls_shift/su_mean 0.000
_refine_ls_structure_factor_coef Fsqd
_refine_ls_weighting_details 'calc w=1/[\s^2^(Fo^2^)+(0.0447P)^2^+1.8229P] where P=(Fo^2^+2Fc^2^)/3'
_refine_ls_weighting_scheme calc
_refine_ls_wR_factor_gt 0.0966
_refine_ls_wR_factor_ref 0.1033
_reflns_number_gt 3033
_reflns_number_total 3649
_reflns_threshold_expression >2sigma(I)
_cod_data_source_file b301379k.txt
_cod_data_source_block compound_2
_cod_original_cell_volume 3189.09(10)
_cod_original_sg_symbol_H-M C2/c
_cod_database_code 7151403

loop_
_symmetry_equiv_pos_as_xyz
'x, y, z'
'-x, y, -z+1/2'
'x+1/2, y+1/2, z'
'-x+1/2, y+1/2, -z+1/2'
'-x, -y, -z'
'x, -y, z-1/2'
'-x+1/2, -y+1/2, -z'
'x+1/2, -y+1/2, z-1/2'

loop_
_atom_site_label
_atom_site_type_symbol
_atom_site_fract_x
_atom_site_fract_y
_atom_site_fract_z
_atom_site_U_iso_or_equiv
_atom_site_adp_type
_atom_site_occupancy
_atom_site_symmetry_multiplicity
_atom_site_calc_flag
_atom_site_refinement_flags
_atom_site_disorder_assembly
_atom_site_disorder_group
O1 O 0.41988(5) 0.13095(15) -0.15713(6) 0.0463(3) Uani 1 1 d . . .
C2 C 0.44538(8) 0.2626(3) -0.10327(11) 0.0572(5) Uani 1 1 d . . .
H2A H 0.4257 0.2664 -0.0639 0.069 Uiso 1 1 calc R . .
H2B H 0.4410 0.3757 -0.1281 0.069 Uiso 1 1 calc R . .
C3 C 0.50913(8) 0.2221(3) -0.06896(9) 0.0543(5) Uani 1 1 d . . .
H3A H 0.5265 0.3064 -0.0293 0.065 Uiso 1 1 calc R . .
H3B H 0.5133 0.1069 -0.0460 0.065 Uiso 1 1 calc R . .
O4 O 0.53914(5) 0.22753(14) -0.12577(5) 0.0399(3) Uani 1 1 d . . .
C5 C 0.60147(7) 0.2307(2) -0.09241(9) 0.0487(4) Uani 1 1 d . . .
H5A H 0.6136 0.1301 -0.0595 0.058 Uiso 1 1 calc R . .
H5B H 0.6126 0.3352 -0.0617 0.058 Uiso 1 1 calc R . .
C6 C 0.63187(8) 0.2283(2) -0.15329(10) 0.0492(4) Uani 1 1 d . . .
H6A H 0.6142 0.3142 -0.1921 0.059 Uiso 1 1 calc R . .
H6B H 0.6732 0.2572 -0.1317 0.059 Uiso 1 1 calc R . .
O7 O 0.62617(5) 0.05872(15) -0.18600(6) 0.0418(3) Uani 1 1 d . . .
C8 C 0.65893(7) 0.0292(2) -0.23935(9) 0.0468(4) Uani 1 1 d . . .
H8A H 0.7008 0.0472 -0.2128 0.056 Uiso 1 1 calc R . .
C9 C 0.64196(7) 0.1507(3) -0.30802(9) 0.0512(4) Uani 1 1 d . . .
H9A H 0.6506 0.2717 -0.2911 0.061 Uiso 1 1 calc R . .
C10 C 0.67771(9) 0.1018(4) -0.36250(12) 0.0725(7) Uani 1 1 d . . .
H10A H 0.6658 0.1759 -0.4072 0.087 Uiso 1 1 calc R . .
H10B H 0.7192 0.1229 -0.3376 0.087 Uiso 1 1 calc R . .
C11 C 0.66926(10) -0.0871(4) -0.38688(12) 0.0776(7) Uani 1 1 d . . .
H11A H 0.6937 -0.1138 -0.4196 0.093 Uiso 1 1 calc R . .
H11B H 0.6284 -0.1065 -0.4158 0.093 Uiso 1 1 calc R . .
C12 C 0.68559(11) -0.2072(4) -0.31799(13) 0.0775(7) Uani 1 1 d . . .
H12A H 0.7274 -0.1968 -0.2920 0.093 Uiso 1 1 calc R . .
H12B H 0.6776 -0.3274 -0.3345 0.093 Uiso 1 1 calc R . .
C13 C 0.65029(9) -0.1602(3) -0.26319(10) 0.0561(5) Uani 1 1 d . . .
H13A H 0.6088 -0.1819 -0.2877 0.067 Uiso 1 1 calc R . .
H13B H 0.6627 -0.2341 -0.2184 0.067 Uiso 1 1 calc R . .
S1G S 0.77332(2) 0.00340(7) -0.03319(3) 0.06652(18) Uani 1 1 d . . .
C1G C 0.73590(8) -0.1753(2) -0.02647(9) 0.0458(4) Uani 1 1 d . . .
N1G N 0.68022(7) -0.2031(3) -0.06457(9) 0.0523(4) Uani 1 1 d . . .
H1NA H 0.6632(10) -0.301(3) -0.0550(13) 0.074(7) Uiso 1 1 d . . .
H1NB H 0.6607(10) -0.124(3) -0.0967(13) 0.069(6) Uiso 1 1 d . . .
S2G S 0.53055(2) -0.28934(6) -0.12649(2) 0.05210(14) Uani 1 1 d . . .
C3G C 0.50763(13) -0.3539(4) -0.21748(16) 0.0362(6) Uani 0.50 1 d P . .
C2G C 0.49188(12) -0.2211(4) -0.28185(16) 0.0347(6) Uani 0.50 1 d P . .
N3G N 0.5000 -0.5178(3) -0.2500 0.0596(6) Uani 1 2 d S . .
H3N H 0.5075(12) -0.579(3) -0.2108(14) 0.096(9) Uiso 1 1 d . . .
N2G N 0.5000 -0.0594(3) -0.2500 0.0535(6) Uani 1 2 d S . .
H2N H 0.5087(13) -0.007(3) -0.2118(14) 0.093(9) Uiso 1 1 d . . .

loop_
_atom_site_aniso_label
_atom_site_aniso_U_11
_atom_site_aniso_U_22
_atom_site_aniso_U_33
_atom_site_aniso_U_23
_atom_site_aniso_U_13
_atom_site_aniso_U_12
O1 0.0414(6) 0.0569(7) 0.0394(6) -0.0126(5) 0.0098(5) -0.0015(5)
C2 0.0588(11) 0.0676(12) 0.0511(10) -0.0244(9) 0.0254(9) -0.0106(9)
C3 0.0598(11) 0.0727(12) 0.0314(8) -0.0125(8) 0.0149(7) -0.0169(9)
O4 0.0440(6) 0.0449(6) 0.0290(5) -0.0039(4) 0.0077(4) -0.0050(5)
C5 0.0458(9) 0.0568(10) 0.0369(8) -0.0101(7) 0.0017(7) -0.0028(8)
C6 0.0437(9) 0.0520(10) 0.0493(9) -0.0028(8) 0.0097(7) -0.0070(7)
O7 0.0425(6) 0.0510(6) 0.0321(5) 0.0004(5) 0.0112(4) -0.0034(5)
C8 0.0342(8) 0.0725(12) 0.0333(8) 0.0043(8) 0.0095(6) 0.0002(7)
C9 0.0442(9) 0.0701(12) 0.0396(9) 0.0054(8) 0.0127(7) -0.0106(8)
C10 0.0476(11) 0.128(2) 0.0464(11) 0.0178(12) 0.0207(9) -0.0025(12)
C11 0.0660(13) 0.127(2) 0.0455(11) -0.0055(12) 0.0259(10) 0.0175(13)
C12 0.0744(14) 0.1054(18) 0.0564(12) -0.0044(12) 0.0248(11) 0.0308(13)
C13 0.0579(11) 0.0669(12) 0.0444(10) 0.0037(8) 0.0163(8) 0.0165(9)
S1G 0.0623(3) 0.0547(3) 0.0705(3) 0.0153(2) 0.0004(2) -0.0149(2)
C1G 0.0505(9) 0.0521(10) 0.0337(8) -0.0032(7) 0.0107(7) -0.0007(7)
N1G 0.0439(8) 0.0628(10) 0.0421(8) 0.0078(7) 0.0000(6) -0.0027(8)
S2G 0.0706(3) 0.0466(2) 0.0319(2) -0.00015(17) 0.00368(19) -0.0043(2)
C3G 0.0334(15) 0.0375(18) 0.0358(13) 0.0019(12) 0.0072(12) 0.0002(12)
C2G 0.0301(14) 0.0359(17) 0.0366(13) 0.0035(12) 0.0073(12) 0.0017(12)
N3G 0.0696(16) 0.0310(11) 0.0747(18) 0.000 0.0154(13) 0.000
N2G 0.0505(13) 0.0327(11) 0.0749(18) 0.000 0.0148(12) 0.000

loop_
_atom_type_symbol
_atom_type_description
_atom_type_scat_dispersion_real
_atom_type_scat_dispersion_imag
_atom_type_scat_source
C C 0.0033 0.0016 'International Tables Vol C Tables 4.2.6.8 and 6.1.1.4'
H H 0.0000 0.0000 'International Tables Vol C Tables 4.2.6.8 and 6.1.1.4'
O O 0.0106 0.0060 'International Tables Vol C Tables 4.2.6.8 and 6.1.1.4'
N N 0.0061 0.0033 'International Tables Vol C Tables 4.2.6.8 and 6.1.1.4'
S S 0.1246 0.1234 'International Tables Vol C Tables 4.2.6.8 and 6.1.1.4'

loop_
_geom_angle_atom_site_label_1
_geom_angle_atom_site_label_2
_geom_angle_atom_site_label_3
_geom_angle
_geom_angle_site_symmetry_1
_geom_angle_site_symmetry_3
_geom_angle_publ_flag
C2 O1 C9 114.27(13) . 2_654 ?
O1 C2 C3 108.68(15) . . ?
O1 C2 H2A 110.0 . . ?
C3 C2 H2A 110.0 . . ?
O1 C2 H2B 110.0 . . ?
C3 C2 H2B 110.0 . . ?
H2A C2 H2B 108.3 . . ?
O4 C3 C2 110.26(14) . . ?
O4 C3 H3A 109.6 . . ?
C2 C3 H3A 109.6 . . ?
O4 C3 H3B 109.6 . . ?
C2 C3 H3B 109.6 . . ?
H3A C3 H3B 108.1 . . ?
C3 O4 C5 111.29(12) . . ?
O4 C5 C6 110.14(13) . . ?
O4 C5 H5A 109.6 . . ?
C6 C5 H5A 109.6 . . ?
O4 C5 H5B 109.6 . . ?
C6 C5 H5B 109.6 . . ?
H5A C5 H5B 108.1 . . ?
O7 C6 C5 108.66(14) . . ?
O7 C6 H6A 110.0 . . ?
C5 C6 H6A 110.0 . . ?
O7 C6 H6B 110.0 . . ?
C5 C6 H6B 110.0 . . ?
H6A C6 H6B 108.3 . . ?
C6 O7 C8 115.39(13) . . ?
O7 C8 C13 107.09(13) . . ?
O7 C8 C9 113.85(14) . . ?
C13 C8 C9 111.42(14) . . ?
O7 C8 H8A 108.1 . . ?
C13 C8 H8A 108.1 . . ?
C9 C8 H8A 108.1 . . ?
O1 C9 C8 107.18(13) 2_654 . ?
O1 C9 C10 111.90(15) 2_654 . ?
C8 C9 C10 109.14(17) . . ?
O1 C9 H9A 109.5 2_654 . ?
C8 C9 H9A 109.5 . . ?
C10 C9 H9A 109.5 . . ?
C11 C10 C9 112.11(17) . . ?
C11 C10 H10A 109.2 . . ?
C9 C10 H10A 109.2 . . ?
C11 C10 H10B 109.2 . . ?
C9 C10 H10B 109.2 . . ?
H10A C10 H10B 107.9 . . ?
C10 C11 C12 110.69(18) . . ?
C10 C11 H11A 109.5 . . ?
C12 C11 H11A 109.5 . . ?
C10 C11 H11B 109.5 . . ?
C12 C11 H11B 109.5 . . ?
H11A C11 H11B 108.1 . . ?
C11 C12 C13 110.48(17) . . ?
C11 C12 H12A 109.6 . . ?
C13 C12 H12A 109.6 . . ?
C11 C12 H12B 109.6 . . ?
C13 C12 H12B 109.6 . . ?
H12A C12 H12B 108.1 . . ?
C8 C13 C12 111.26(18) . . ?
C8 C13 H13A 109.4 . . ?
C12 C13 H13A 109.4 . . ?
C8 C13 H13B 109.4 . . ?
C12 C13 H13B 109.4 . . ?
H13A C13 H13B 108.0 . . ?
N1G C1G C1G 113.77(19) . 7_645 ?
N1G C1G S1G 124.70(14) . . ?
C1G C1G S1G 121.52(17) 7_645 . ?
C1G N1G H1NA 118.1(14) . . ?
C1G N1G H1NB 119.7(14) . . ?
H1NA N1G H1NB 122(2) . . ?
C3G S2G C2G 35.15(13) . 2_654 ?
C2G C3G C3G 89.4(2) 2_654 2_654 ?
C2G C3G N3G 154.9(3) 2_654 2_654 ?
C3G C3G N3G 65.52(13) 2_654 2_654 ?
C2G C3G N3G 154.9(3) 2_654 . ?
C3G C3G N3G 65.52(13) 2_654 . ?
N3G C3G N3G 0.00(8) 2_654 . ?
C2G C3G C2G 47.4(3) 2_654 . ?
C3G C3G C2G 41.96(15) 2_654 . ?
N3G C3G C2G 107.5(2) 2_654 . ?
N3G C3G C2G 107.5(2) . . ?
C2G C3G S2G 73.5(2) 2_654 . ?
C3G C3G S2G 162.78(11) 2_654 . ?
N3G C3G S2G 131.6(2) 2_654 . ?
N3G C3G S2G 131.6(2) . . ?
C2G C3G S2G 120.9(2) . . ?
C3G C2G C2G 90.6(2) 2_654 2_654 ?
C3G C2G N2G 156.3(3) 2_654 . ?
C2G C2G N2G 65.67(13) 2_654 . ?
C3G C2G N2G 156.3(3) 2_654 2_654 ?
C2G C2G N2G 65.67(13) 2_654 2_654 ?
N2G C2G N2G 0.00(8) . 2_654 ?
C3G C2G C3G 48.7(3) 2_654 . ?
C2G C2G C3G 41.96(15) 2_654 . ?
N2G C2G C3G 107.6(2) . . ?
N2G C2G C3G 107.6(2) 2_654 . ?
C3G C2G S2G 71.4(2) 2_654 2_654 ?
C2G C2G S2G 162.01(11) 2_654 2_654 ?
N2G C2G S2G 132.3(2) . 2_654 ?
N2G C2G S2G 132.3(2) 2_654 2_654 ?
C3G C2G S2G 120.1(2) . 2_654 ?
N3G N3G C3G 0(10) 2_654 2_654 ?
N3G N3G C3G 0(10) 2_654 . ?
C3G N3G C3G 49.0(3) 2_654 . ?
N3G N3G H3N 0(10) 2_654 . ?
C3G N3G H3N 148.7(19) 2_654 . ?
C3G N3G H3N 99.9(18) . . ?
N2G N2G C2G 0(10) 2_654 . ?
N2G N2G C2G 0(10) 2_654 2_654 ?
C2G N2G C2G 48.7(3) . 2_654 ?
N2G N2G H2N 0(10) 2_654 . ?
C2G N2G H2N 145(2) . . ?
C2G N2G H2N 96.4(19) 2_654 . ?

loop_
_geom_bond_atom_site_label_1
_geom_bond_atom_site_label_2
_geom_bond_distance
_geom_bond_site_symmetry_2
_geom_bond_publ_flag
O1 C2 1.418(2) . ?
O1 C9 1.427(2) 2_654 ?
C2 C3 1.491(3) . ?
C2 H2A 0.9700 . ?
C2 H2B 0.9700 . ?
C3 O4 1.4248(19) . ?
C3 H3A 0.9700 . ?
C3 H3B 0.9700 . ?
O4 C5 1.4257(19) . ?
C5 C6 1.497(2) . ?
C5 H5A 0.9700 . ?
C5 H5B 0.9700 . ?
C6 O7 1.420(2) . ?
C6 H6A 0.9700 . ?
C6 H6B 0.9700 . ?
O7 C8 1.4352(19) . ?
C8 C13 1.512(3) . ?
C8 C9 1.523(2) . ?
C8 H8A 0.9800 . ?
C9 O1 1.427(2) 2_654 ?
C9 C10 1.535(3) . ?
C9 H9A 0.9800 . ?
C10 C11 1.509(4) . ?
C10 H10A 0.9700 . ?
C10 H10B 0.9700 . ?
C11 C12 1.520(3) . ?
C11 H11A 0.9700 . ?
C11 H11B 0.9700 . ?
C12 C13 1.528(3) . ?
C12 H12A 0.9700 . ?
C12 H12B 0.9700 . ?
C13 H13A 0.9700 . ?
C13 H13B 0.9700 . ?
S1G C1G 1.6551(18) . ?
C1G N1G 1.319(2) . ?
C1G C1G 1.523(3) 7_645 ?
N1G H1NA 0.89(2) . ?
N1G H1NB 0.88(2) . ?
S2G C3G 1.674(3) . ?
S2G C2G 1.693(3) 2_654 ?
C3G C2G 1.017(4) 2_654 ?
C3G C3G 1.142(6) 2_654 ?
C3G N3G 1.379(4) 2_654 ?
C3G N3G 1.379(4) . ?
C3G C2G 1.521(4) . ?
C2G C3G 1.017(4) 2_654 ?
C2G C2G 1.120(6) 2_654 ?
C2G N2G 1.359(4) . ?
C2G N2G 1.359(4) 2_654 ?
C2G S2G 1.693(3) 2_654 ?
N3G N3G 0.0000 2_654 ?
N3G C3G 1.379(4) 2_654 ?
N3G H3N 0.83(2) . ?
N2G N2G 0.0000 2_654 ?
N2G C2G 1.359(4) 2_654 ?
N2G H2N 0.78(2) . ?

loop_
_geom_hbond_atom_site_label_D
_geom_hbond_atom_site_label_H
_geom_hbond_atom_site_label_A
_geom_hbond_distance_DH
_geom_hbond_distance_HA
_geom_hbond_distance_DA
_geom_hbond_angle_DHA
_geom_hbond_site_symmetry_A
N1G H1NB O7 0.88(2) 2.13(2) 2.994(2) 168.7(19) .
N1G H1NA S1G 0.89(2) 2.42(2) 2.9271(19) 116.2(17) 7_645
N2G H2N O4 0.78(2) 2.36(2) 3.1069(18) 160(3) .
N2G H2N S2G 0.78(2) 2.63(3) 2.7945(15) 94(2) .
N3G H3N O4 0.83(2) 2.12(3) 2.9377(18) 166(3) 1_545

loop_
_geom_torsion_atom_site_label_1
_geom_torsion_atom_site_label_2
_geom_torsion_atom_site_label_3
_geom_torsion_atom_site_label_4
_geom_torsion
_geom_torsion_site_symmetry_1
_geom_torsion_site_symmetry_2
_geom_torsion_site_symmetry_3
_geom_torsion_site_symmetry_4
_geom_torsion_publ_flag
O1 C2 C3 O4 63.4(2) . . . . ?
C2 C3 O4 C5 166.14(15) . . . . ?
C3 O4 C5 C6 177.46(15) . . . . ?
O4 C5 C6 O7 -72.59(17) . . . . ?
C5 C6 O7 C8 -173.03(13) . . . . ?
C6 O7 C8 C9 -60.11(18) . . . . ?
O7 C8 C9 O1 -56.11(19) . . . 2_654 ?
C8 C9 O1 C2 166.18(15) . . 2_654 2_654 ?
C9 O1 C2 C3 177.52(14) . 2_654 2_654 2_654 ?
